data_7058147
loop_
_publ_author_name
'Shayapov, Vladimir R.'
'Usoltsev, Andrey N.'
'Adonin, Sergey A.'
'Sokolov, Maxim N.'
'Samsonenko, Denis G.'
'Fedin, Vladimir P.'

_publ_section_title
;
 Thermochromism of bromotellurates(iv): experimental insights
;
_journal_issue 9
_journal_name_full 'New Journal of Chemistry'
_journal_page_first 3927
_journal_paper_doi 10.1039/C9NJ00320G
_journal_volume 43
_journal_year 2019
_chemical_formula_sum 'C12 H18 Br8 N2 O2 Te'
_chemical_formula_weight 989.16
_space_group_crystal_system monoclinic
_space_group_IT_number 14
_space_group_name_Hall '-P 2yn'
_space_group_name_H-M_alt 'P 1 21/n 1'
_symmetry_space_group_name_Hall '-P 2yn'
_symmetry_space_group_name_H-M 'P 1 21/n 1'
_atom_sites_solution_hydrogens mixed
_atom_sites_solution_primary dual
_atom_sites_solution_secondary difmap
_audit_creation_method SHELXL-2018/3
_audit_update_record
;
2018-11-12 deposited with the CCDC.
2019-02-05 downloaded from the CCDC.
;
_cell_angle_alpha 90
_cell_angle_beta 109.028(6)
_cell_angle_gamma 90
_cell_formula_units_Z 2
_cell_length_a 9.7234(5)
_cell_length_b 11.0724(5)
_cell_length_c 12.1082(7)
_cell_measurement_reflns_used 2812
_cell_measurement_temperature 130(2)
_cell_measurement_theta_max 28.51
_cell_measurement_theta_min 3.73
_cell_volume 1232.36(12)
_computing_cell_refinement 'CrysAlisPro 1.171.38.46 (Rigaku OD, 2015)'
_computing_data_collection 'CrysAlisPro 1.171.38.46 (Rigaku OD, 2015)'
_computing_data_reduction 'CrysAlisPro 1.171.38.46 (Rigaku OD, 2015)'
_computing_molecular_graphics 'ShelXle (H\"ubschle, 2011)'
_computing_publication_material 'CIFTAB (Sheldrick, 2015)'
_computing_structure_refinement 'SHELXL-2018 (Sheldrick, 2015)'
_computing_structure_solution 'SHELXT-2018 (Sheldrick, 2015)'
_diffrn_ambient_temperature 130(2)
_diffrn_detector 'CCD plate'
_diffrn_detector_area_resol_mean 10.6168
_diffrn_detector_type AtlasS2
_diffrn_measured_fraction_theta_full 0.997
_diffrn_measured_fraction_theta_max 0.843
_diffrn_measurement_device 'four-circle diffractometer'
_diffrn_measurement_device_type 'New Xcalibur, AtlasS2'
_diffrn_measurement_method '\w scans'
_diffrn_radiation_monochromator graphite
_diffrn_radiation_probe x-ray
_diffrn_radiation_source 'fine-focus sealed tube'
_diffrn_radiation_type MoK\a
_diffrn_radiation_wavelength 0.71073
_diffrn_reflns_av_R_equivalents 0.0270
_diffrn_reflns_av_unetI/netI 0.0443
_diffrn_reflns_Laue_measured_fraction_full 0.997
_diffrn_reflns_Laue_measured_fraction_max 0.843
_diffrn_reflns_limit_h_max 13
_diffrn_reflns_limit_h_min -11
_diffrn_reflns_limit_k_max 14
_diffrn_reflns_limit_k_min -8
_diffrn_reflns_limit_l_max 15
_diffrn_reflns_limit_l_min -15
_diffrn_reflns_number 5857
_diffrn_reflns_point_group_measured_fraction_full 0.997
_diffrn_reflns_point_group_measured_fraction_max 0.843
_diffrn_reflns_theta_full 25.500
_diffrn_reflns_theta_max 28.874
_diffrn_reflns_theta_min 3.560
_diffrn_source 'sealed X-ray tube'
_exptl_absorpt_coefficient_mu 14.186
_exptl_absorpt_correction_T_max 1.00000
_exptl_absorpt_correction_T_min 0.39721
_exptl_absorpt_correction_type multi-scan
_exptl_absorpt_process_details
;
CrysAlisPro 1.171.38.46 (Rigaku Oxford Diffraction, 2015)
Empirical absorption correction using spherical harmonics,
implemented in SCALE3 ABSPACK scaling algorithm.
;
_exptl_crystal_colour yellow
_exptl_crystal_density_diffrn 2.666
_exptl_crystal_description stick
_exptl_crystal_F_000 904
_exptl_crystal_size_max 0.47
_exptl_crystal_size_mid 0.12
_exptl_crystal_size_min 0.10
_refine_diff_density_max 0.692
_refine_diff_density_min -0.813
_refine_diff_density_rms 0.147
_refine_ls_extinction_method none
_refine_ls_goodness_of_fit_ref 0.972
_refine_ls_hydrogen_treatment mixed
_refine_ls_matrix_type full
_refine_ls_number_parameters 122
_refine_ls_number_reflns 2725
_refine_ls_number_restraints 3
_refine_ls_restrained_S_all 0.972
_refine_ls_R_factor_all 0.0399
_refine_ls_R_factor_gt 0.0281
_refine_ls_shift/su_max 0.001
_refine_ls_shift/su_mean 0.000
_refine_ls_structure_factor_coef Fsqd
_refine_ls_weighting_details 'w=1/[\s^2^(Fo^2^)+(0.0122P)^2^] where P=(Fo^2^+2Fc^2^)/3'
_refine_ls_weighting_scheme calc
_refine_ls_wR_factor_gt 0.0429
_refine_ls_wR_factor_ref 0.0460
_reflns_Friedel_coverage 0.000
_reflns_number_gt 2266
_reflns_number_total 2725
_reflns_threshold_expression 'I > 2\s(I)'
_cod_data_source_file c9nj00320g2.cif
_cod_data_source_block AU304
_cod_depositor_comments 'Adding full bibliography for 7058143--7058147.cif.'
_cod_database_code 7058147
_shelx_shelxl_version_number 2018/3
_shelx_space_group_comment
;
The symmetry employed for this shelxl refinement is uniquely defined
by the following loop, which should always be used as a source of
symmetry information in preference to the above space-group names.
They are only intended as comments.
;
_shelx_estimated_absorpt_t_min 0.057
_shelx_estimated_absorpt_t_max 0.331

loop_
_space_group_symop_operation_xyz
'x, y, z'
'-x+1/2, y+1/2, -z+1/2'
'-x, -y, -z'
'x-1/2, -y-1/2, z-1/2'

loop_
_atom_site_label
_atom_site_type_symbol
_atom_site_fract_x
_atom_site_fract_y
_atom_site_fract_z
_atom_site_U_iso_or_equiv
_atom_site_adp_type
_atom_site_occupancy
_atom_site_site_symmetry_order
_atom_site_calc_flag
_atom_site_refinement_flags_posn
_atom_site_refinement_flags_adp
_atom_site_refinement_flags_occupancy
Te1 Te 0.500000 1.000000 0.500000 0.01636(9) Uani 1 2 d S . P
Br1 Br 0.25227(4) 1.11657(4) 0.38147(3) 0.02634(11) Uani 1 1 d . . .
Br2 Br 0.63690(4) 1.12047(4) 0.37480(3) 0.02724(11) Uani 1 1 d . . .
Br3 Br 0.42827(4) 0.82685(4) 0.33526(3) 0.02531(11) Uani 1 1 d . . .
N1 N 0.7763(3) 0.4350(3) 0.5309(3) 0.0225(8) Uani 1 1 d . . .
H1 H 0.718904 0.475613 0.560668 0.027 Uiso 1 1 calc R U .
C1 C 0.7846(4) 0.4682(4) 0.4267(3) 0.0201(9) Uani 1 1 d . . .
C2 C 0.8736(4) 0.4061(4) 0.3790(3) 0.0231(9) Uani 1 1 d . . .
H2 H 0.880461 0.429113 0.305392 0.028 Uiso 1 1 calc R U .
C3 C 0.9525(4) 0.3103(4) 0.4393(3) 0.0241(9) Uani 1 1 d . . .
H3 H 1.014351 0.267348 0.406431 0.029 Uiso 1 1 calc R U .
C4 C 0.9444(4) 0.2738(4) 0.5481(3) 0.0225(9) Uani 1 1 d . . .
C5 C 0.8532(4) 0.3416(4) 0.5912(3) 0.0222(9) Uani 1 1 d . . .
H5 H 0.844872 0.321454 0.665077 0.027 Uiso 1 1 calc R U .
C6 C 1.0234(4) 0.1658(4) 0.6124(3) 0.0285(10) Uani 1 1 d . . .
H6A H 1.053717 0.181096 0.696659 0.043 Uiso 1 1 calc R U .
H6B H 1.109307 0.150144 0.589202 0.043 Uiso 1 1 calc R U .
H6C H 0.958789 0.095418 0.593467 0.043 Uiso 1 1 calc R U .
Br4 Br 0.67129(4) 0.60073(4) 0.35686(4) 0.03244(12) Uani 1 1 d . . .
O1 O 0.6137(3) 0.5773(3) 0.6245(2) 0.0362(8) Uani 1 1 d D . .
H1O H 0.627(4) 0.6443(19) 0.596(3) 0.043 Uiso 1 1 d D U .
H2O H 0.659(4) 0.575(3) 0.6966(11) 0.043 Uiso 1 1 d D U .

loop_
_atom_site_aniso_label
_atom_site_aniso_U_11
_atom_site_aniso_U_22
_atom_site_aniso_U_33
_atom_site_aniso_U_23
_atom_site_aniso_U_13
_atom_site_aniso_U_12
Te1 0.01798(18) 0.0192(2) 0.01189(18) 0.00001(15) 0.00492(15) 0.00090(16)
Br1 0.0230(2) 0.0325(3) 0.0222(2) 0.00395(18) 0.00556(18) 0.01018(19)
Br2 0.0300(2) 0.0349(3) 0.0186(2) 0.00020(18) 0.01021(18) -0.0095(2)
Br3 0.0280(2) 0.0252(3) 0.0234(2) -0.00921(18) 0.00926(18) -0.00304(19)
N1 0.0224(17) 0.025(2) 0.0240(19) -0.0041(15) 0.0127(15) -0.0005(16)
C1 0.0147(19) 0.022(2) 0.023(2) 0.0014(17) 0.0052(17) -0.0020(17)
C2 0.024(2) 0.029(3) 0.019(2) -0.0012(18) 0.0104(18) -0.0041(19)
C3 0.023(2) 0.028(3) 0.022(2) -0.0025(19) 0.0076(18) 0.0005(19)
C4 0.0179(19) 0.027(3) 0.021(2) -0.0037(18) 0.0033(17) -0.0061(19)
C5 0.025(2) 0.027(3) 0.014(2) -0.0004(18) 0.0063(17) -0.0072(19)
C6 0.033(2) 0.026(3) 0.024(2) -0.0017(19) 0.0065(19) -0.003(2)
Br4 0.0287(2) 0.0322(3) 0.0374(3) 0.0088(2) 0.0121(2) 0.0052(2)
O1 0.0352(18) 0.041(2) 0.0345(18) -0.0087(15) 0.0134(15) -0.0023(16)

loop_
_atom_type_symbol
_atom_type_description
_atom_type_scat_dispersion_real
_atom_type_scat_dispersion_imag
_atom_type_scat_source
C C 0.0033 0.0016 'International Tables Vol C Tables 4.2.6.8 and 6.1.1.4'
H H 0.0000 0.0000 'International Tables Vol C Tables 4.2.6.8 and 6.1.1.4'
N N 0.0061 0.0033 'International Tables Vol C Tables 4.2.6.8 and 6.1.1.4'
Br Br -0.2901 2.4595 'International Tables Vol C Tables 4.2.6.8 and 6.1.1.4'
Te Te -0.5308 1.6751 'International Tables Vol C Tables 4.2.6.8 and 6.1.1.4'
O O 0.0106 0.0060 'International Tables Vol C Tables 4.2.6.8 and 6.1.1.4'

loop_
_geom_angle_atom_site_label_1
_geom_angle_atom_site_label_2
_geom_angle_atom_site_label_3
_geom_angle
_geom_angle_site_symmetry_1
_geom_angle_site_symmetry_3
_geom_angle_publ_flag
Br1 Te1 Br1 180.0 . 3_676 yes
Br2 Te1 Br1 89.021(13) . . yes
Br2 Te1 Br1 89.021(13) 3_676 3_676 ?
Br2 Te1 Br1 90.978(13) 3_676 . ?
Br2 Te1 Br1 90.979(13) . 3_676 yes
Br2 Te1 Br2 180.0 . 3_676 yes
Br2 Te1 Br3 89.528(12) . . yes
Br2 Te1 Br3 89.528(13) 3_676 3_676 ?
Br2 Te1 Br3 90.471(13) . 3_676 yes
Br2 Te1 Br3 90.472(13) 3_676 . ?
Br3 Te1 Br1 88.615(13) 3_676 3_676 ?
Br3 Te1 Br1 88.615(14) . . yes
Br3 Te1 Br1 91.385(14) . 3_676 yes
Br3 Te1 Br1 91.385(14) 3_676 . ?
Br3 Te1 Br3 180.0 . 3_676 yes
C1 N1 H1 119.0 . . ?
C1 N1 C5 121.9(3) . . ?
C5 N1 H1 119.0 . . ?
N1 C1 C2 119.9(4) . . ?
N1 C1 Br4 115.8(3) . . ?
C2 C1 Br4 124.3(3) . . ?
C1 C2 H2 120.5 . . ?
C3 C2 C1 118.9(3) . . ?
C3 C2 H2 120.5 . . ?
C2 C3 H3 119.0 . . ?
C2 C3 C4 121.9(3) . . ?
C4 C3 H3 119.0 . . ?
C3 C4 C6 122.8(3) . . ?
C5 C4 C3 115.8(4) . . ?
C5 C4 C6 121.3(3) . . ?
N1 C5 C4 121.5(3) . . ?
N1 C5 H5 119.3 . . ?
C4 C5 H5 119.3 . . ?
C4 C6 H6A 109.5 . . ?
C4 C6 H6B 109.5 . . ?
C4 C6 H6C 109.5 . . ?
H6A C6 H6B 109.5 . . ?
H6A C6 H6C 109.5 . . ?
H6B C6 H6C 109.5 . . ?
H1O O1 H2O 110.7(17) . . ?

loop_
_geom_bond_atom_site_label_1
_geom_bond_atom_site_label_2
_geom_bond_distance
_geom_bond_site_symmetry_2
_geom_bond_publ_flag
Te1 Br1 2.6970(4) . yes
Te1 Br1 2.6970(4) 3_676 ?
Te1 Br2 2.6768(4) . yes
Te1 Br2 2.6768(4) 3_676 ?
Te1 Br3 2.6896(4) . yes
Te1 Br3 2.6896(4) 3_676 ?
N1 H1 0.8800 . ?
N1 C1 1.342(4) . ?
N1 C5 1.344(5) . ?
C1 C2 1.372(5) . ?
C1 Br4 1.864(4) . ?
C2 H2 0.9500 . ?
C2 C3 1.372(5) . ?
C3 H3 0.9500 . ?
C3 C4 1.404(5) . ?
C4 C5 1.387(5) . ?
C4 C6 1.495(5) . ?
C5 H5 0.9500 . ?
C6 H6A 0.9800 . ?
C6 H6B 0.9800 . ?
C6 H6C 0.9800 . ?
O1 H1O 0.843(10) . ?
O1 H2O 0.841(10) . ?
